data_7051391
_journal_name_full 'New Journal of Chemistry'
_journal_paper_doi 10.1039/a808025i
_journal_year 1999
_chemical_formula_moiety '[Ag(C4H4N2)(NO2)]'
_chemical_formula_sum 'C4 H4 Ag N3 O2'
_chemical_formula_weight 233.96
_space_group_IT_number 15
_symmetry_cell_setting monoclinic
_symmetry_space_group_name_Hall '-C 2yc'
_symmetry_space_group_name_H-M 'C 1 2/c 1'
_cell_angle_alpha 90
_cell_angle_beta 99.07(3)
_cell_angle_gamma 90
_cell_formula_units_Z 4.00
_cell_length_a 12.378(5)
_cell_length_b 7.934(3)
_cell_length_c 6.322(3)
_cell_measurement_temperature 220
_cell_volume 613.04
_diffrn_ambient_temperature 220
_exptl_crystal_density_diffrn 2.53
_refine_ls_R_factor_obs 0.0443
_refine_ls_wR_factor_obs 0.0459
_cod_depositor_comments
;
The following automatic conversions were performed:
'_symmetry_cell_setting' value 'Monoclinic' changed to 'monoclinic'
according to '/home/saulius/struct/CIF-dictionaries/cif_core.dic'
dictionary named 'cif_core.dic' version 2.4.1 from 2010-06-29.

Automatic conversion script
Id: cif_fix_enum 1527 2010-12-29 10:47:43Z saulius 
;
_cod_original_sg_symbol_H-M "'C 2/c"
_cod_original_formula_sum 'C4 H4 Ag1 N3 O2'
_cod_database_code 7051391

loop_
_symmetry_equiv_pos_as_xyz
x,y,z
-x,-y,-z
x+1/2,y+1/2,z
-x+1/2,-y+1/2,-z
-x,y,-z+1/2
x,-y,z+1/2
-x+1/2,y+1/2,-z+1/2
x+1/2,-y+1/2,z+1/2

loop_
_atom_site_aniso_label
_atom_site_aniso_U_11
_atom_site_aniso_U_22
_atom_site_aniso_U_33
_atom_site_aniso_U_23
_atom_site_aniso_U_13
_atom_site_aniso_U_12
AG1 0.0347(4) 0.0311(5) 0.0559(5) 0.0000 -0.0085(3) 0.0000
N1 0.035(3) 0.031(3) 0.040(3) 0.001(2) -0.004(2) -0.002(2)
C2 0.040(3) 0.029(3) 0.044(3) -0.000(3) -0.001(3) 0.001(3)
C3 0.032(3) 0.032(3) 0.044(3) 0.005(2) -0.003(2) -0.000(2)
N4 0.052(5) 0.023(4) 0.056(5) 0.0000 -0.003(4) 0.0000
O5 0.053(3) 0.046(3) 0.065(3) 0.003(3) -0.004(2) 0.005(2)

loop_
_atom_site_label
_atom_site_fract_x
_atom_site_fract_y
_atom_site_fract_z
_atom_site_U_iso_or_equiv
_atom_site_occupancy
_atom_site_thermal_displace_type
AG1 0.0000 0.03765(9) 0.2500 0.0423 1.0000 Uani
N1 0.1585(4) 0.1680(7) 0.3941(9) 0.0368 1.0000 Uani
C2 0.2412(5) 0.0811(8) 0.506(1) 0.0384 1.0000 Uani
C3 0.1676(5) 0.3358(8) 0.389(1) 0.0370 1.0000 Uani
N4 0.0000 -0.332(1) 0.2500 0.0449 1.0000 Uani
O5 -0.0718(5) -0.2464(7) 0.1357(9) 0.0562 1.0000 Uani
H21 0.2371 -0.0444 0.5125 0.0371 1.0000 Uiso
H31 0.1070 0.4033 0.3056 0.0355 1.0000 Uiso

loop_
_geom_bond_atom_site_label_1
_geom_bond_site_symmetry_1
_geom_bond_atom_site_label_2
_geom_bond_site_symmetry_2
_geom_bond_distance
_geom_bond_publ_flag
AG1 . AG1 2_555 3.2168(3) yes
AG1 . AG1 2_556 3.2168(3) yes
AG1 . N1 . 2.277(5) yes
AG1 . N1 5_555 2.277(5) yes
AG1 . O5 . 2.487(6) yes
AG1 . O5 5_555 2.487(6) yes
N1 . C2 . 1.339(8) yes
N1 . C3 . 1.336(8) yes
C2 . C3 4_556 1.385(9) yes
C2 . H21 . 0.998(6) no
C3 . H31 . 1.001(6) no
N4 . O5 . 1.254(7) yes
N4 . O5 5_555 1.254(7) yes
